data_7224661
loop_
_publ_author_name
'Wu, Bing'
'Zhang, Wen-Hua'
'Lang, Jian-Ping'

_publ_section_title
;
 Site-selective homo- and hetero-metallic doping of a 1D Zn-based
 coordination polymer to enhance the dimensionality and photocurrent
 responses
;
_journal_issue 17
_journal_name_full CrystEngComm
_journal_page_first 3048
_journal_paper_doi 10.1039/C6CE00187D
_journal_volume 18
_journal_year 2016
_chemical_formula_moiety 'C32 H32 Co N4 O20 Zn2, 4(H2 O)'
_chemical_formula_sum 'C32 H40 Co N4 O24 Zn2'
_chemical_formula_weight 1054.35
_chemical_name_systematic
;
 ? 
;
_space_group_crystal_system triclinic
_space_group_IT_number 2
_space_group_name_Hall '-P 1'
_space_group_name_H-M_alt 'P -1'
_symmetry_space_group_name_Hall '-P 1'
_symmetry_space_group_name_H-M 'P -1'
_atom_sites_solution_hydrogens geom
_atom_sites_solution_primary direct
_atom_sites_solution_secondary difmap
_audit_creation_date 2014-10-31
_audit_creation_method
;
Olex2 1.2
(compiled 2014.09.19 svn.r3010 for OlexSys, GUI svn.r4874)
;
_audit_update_record
;
2016-01-16 deposited with the CCDC.
2016-03-21 downloaded from the CCDC.
;
_cell_angle_alpha 79.5060(14)
_cell_angle_beta 75.0310(15)
_cell_angle_gamma 75.7820(15)
_cell_formula_units_Z 1
_cell_length_a 7.2078(3)
_cell_length_b 10.5186(4)
_cell_length_c 13.3785(5)
_cell_measurement_reflns_used 9958
_cell_measurement_temperature 296(2)
_cell_measurement_theta_max 27.561
_cell_measurement_theta_min 2.719
_cell_volume 942.21(6)
_computing_cell_refinement 'SAINT v8.34A (Bruker, 2013)'
_computing_data_reduction 'SAINT v8.34A (Bruker, 2013)'
_computing_molecular_graphics 'Olex2 (Dolomanov et al., 2009)'
_computing_publication_material 'Olex2 (Dolomanov et al., 2009)'
_computing_structure_refinement 'XL (Sheldrick, 2008)'
_computing_structure_solution 'ShelXS (Sheldrick, 2008)'
_diffrn_ambient_temperature 296.15
_diffrn_measured_fraction_theta_full 0.995
_diffrn_measured_fraction_theta_max 0.995
_diffrn_measurement_device_type 'Bruker APEX-II CCD'
_diffrn_measurement_method '\f and \w scans'
_diffrn_radiation_monochromator graphite
_diffrn_radiation_type MoK\a
_diffrn_radiation_wavelength 0.71073
_diffrn_reflns_av_R_equivalents 0.0383
_diffrn_reflns_av_unetI/netI 0.0252
_diffrn_reflns_limit_h_max 9
_diffrn_reflns_limit_h_min -9
_diffrn_reflns_limit_k_max 13
_diffrn_reflns_limit_k_min -13
_diffrn_reflns_limit_l_max 17
_diffrn_reflns_limit_l_min -17
_diffrn_reflns_number 33390
_diffrn_reflns_theta_full 27.58
_diffrn_reflns_theta_max 27.58
_diffrn_reflns_theta_min 2.40
_diffrn_source 'fine-focus sealed tube'
_diffrn_standards_number 0
_exptl_absorpt_coefficient_mu 1.802
_exptl_absorpt_correction_T_max 0.7145
_exptl_absorpt_correction_T_min 0.6323
_exptl_absorpt_correction_type none
_exptl_absorpt_process_details
;
CrysAlisPro, Agilent Technologies,
Version 1.171.36.32 (release 02-08-2013 CrysAlis171 .NET)
(compiled Aug  2 2013,16:46:58)
Empirical absorption correction using spherical harmonics,
 implemented in SCALE3 ABSPACK scaling algorithm.
;
_exptl_crystal_colour colorless
_exptl_crystal_density_diffrn 1.858
_exptl_crystal_density_method 'not measured'
_exptl_crystal_description prism
_exptl_crystal_F_000 539
_exptl_crystal_size_max 0.28
_exptl_crystal_size_mid 0.25
_exptl_crystal_size_min 0.2
_refine_diff_density_max 0.458
_refine_diff_density_min -0.465
_refine_diff_density_rms 0.075
_refine_ls_extinction_method none
_refine_ls_goodness_of_fit_ref 1.062
_refine_ls_hydrogen_treatment mixed
_refine_ls_matrix_type full
_refine_ls_number_parameters 316
_refine_ls_number_reflns 4360
_refine_ls_number_restraints 0
_refine_ls_restrained_S_all 1.062
_refine_ls_R_factor_all 0.0350
_refine_ls_R_factor_gt 0.0260
_refine_ls_shift/su_max 0.001
_refine_ls_shift/su_mean 0.000
_refine_ls_structure_factor_coef Fsqd
_refine_ls_weighting_details 'calc w=1/[\s^2^(Fo^2^)+(0.0162P)^2^+1.1828P] where P=(Fo^2^+2Fc^2^)/3'
_refine_ls_weighting_scheme calc
_refine_ls_wR_factor_gt 0.0547
_refine_ls_wR_factor_ref 0.0576
_reflns_number_gt 3799
_reflns_number_total 4360
_reflns_threshold_expression >2sigma(I)
_cod_data_source_file c6ce00187d2.cif
_cod_data_source_block b140628a_0m_a
_cod_depositor_comments 'Adding full bibliography for 7224658--7224661.cif.'
_cod_database_code 7224661
_olex2_refinement_description
;
1. Fixed Uiso
 At 1.2 times of:
  All C(H) groups, All C(H,H) groups, All N(H) groups
 At 1.5 times of:
  All O(H,H) groups
2.a Secondary CH2 refined with riding coordinates:
 C16(H16A,H16B)
2.b Aromatic/amide H refined with riding coordinates:
 N2(H2), C3(H3), C4(H4), C5(H5), C10(H10), C12(H12), C13(H13), C14(H14)
;
_olex2_submission_special_instructions 'No special instructions were received'

loop_
_space_group_symop_id
_space_group_symop_operation_xyz
1 'x, y, z'
2 '-x, -y, -z'

loop_
_atom_site_label
_atom_site_type_symbol
_atom_site_fract_x
_atom_site_fract_y
_atom_site_fract_z
_atom_site_U_iso_or_equiv
_atom_site_adp_type
_atom_site_occupancy
_atom_site_calc_flag
_atom_site_site_symmetry_order
_atom_site_refinement_flags_posn
_atom_site_refinement_flags_adp
_atom_site_refinement_flags_occupancy
Zn1 Zn 0.65788(3) 0.51593(2) 0.610353(16) 0.01108(6) Uani 1 d 1 . . .
Co1 Co 0.5000 0.5000 1.0000 0.00788(8) Uani 1 d 2 S T P
O1 O 0.38959(19) 0.51373(12) 0.68212(10) 0.0119(3) Uani 1 d 1 . . .
O2 O 0.11757(19) 0.44043(13) 0.75792(10) 0.0138(3) Uani 1 d 1 . . .
O3 O 0.4461(2) 0.39395(13) 0.89721(10) 0.0124(3) Uani 1 d 1 . . .
O4 O 0.3474(2) 0.22127(14) 1.00501(10) 0.0152(3) Uani 1 d 1 . . .
O5 O 0.3263(2) 0.38573(13) 0.52702(10) 0.0146(3) Uani 1 d 1 . . .
O6 O 0.5196(2) 0.20989(14) 0.45583(10) 0.0170(3) Uani 1 d 1 . . .
O7 O 0.7831(2) 0.57671(15) 0.70401(11) 0.0147(3) Uani 1 d 1 . . .
H7A H 0.886(4) 0.533(3) 0.7162(19) 0.022 Uiso 1 d 1 R . .
H7B H 0.716(4) 0.598(3) 0.756(2) 0.022 Uiso 1 d 1 R . .
O8 O 0.5304(2) 0.66221(14) 0.87607(10) 0.0124(3) Uani 1 d 1 . . .
H8A H 0.566(4) 0.713(2) 0.9042(19) 0.019 Uiso 1 d 1 R . .
H8B H 0.447(4) 0.702(2) 0.8473(19) 0.019 Uiso 1 d 1 R . .
O9 O 0.2027(2) 0.57104(15) 1.04424(11) 0.0146(3) Uani 1 d 1 . . .
H9A H 0.175(4) 0.634(3) 1.069(2) 0.022 Uiso 1 d 1 R . .
H9B H 0.149(4) 0.589(2) 0.994(2) 0.022 Uiso 1 d 1 R . .
O10 O 0.8620(2) 0.19176(14) 0.88708(11) 0.0180(3) Uani 1 d 1 . . .
O11 O 1.0226(2) 0.64867(16) 0.88037(12) 0.0192(3) Uani 1 d 1 . . .
H11A H 1.022(4) 0.584(3) 0.858(2) 0.029 Uiso 1 d 1 R . .
H11B H 0.916(4) 0.677(3) 0.909(2) 0.029 Uiso 1 d 1 R . .
O12 O 0.7242(2) 0.20459(15) 0.25003(12) 0.0157(3) Uani 1 d 1 . . .
H12A H 0.666(4) 0.216(3) 0.304(2) 0.024 Uiso 1 d 1 R . .
H12B H 0.801(4) 0.251(3) 0.228(2) 0.024 Uiso 1 d 1 R . .
N1 N 0.8384(2) 0.33915(15) 0.58855(12) 0.0110(3) Uani 1 d 1 . . .
N2 N 1.0432(2) 0.05873(15) 0.76476(12) 0.0117(3) Uani 1 d 1 . . .
H2 H 1.1225 -0.0163 0.7564 0.014 Uiso 1 calc 1 R . .
C1 C 0.4035(3) 0.27658(17) 0.72547(14) 0.0079(3) Uani 1 d 1 . . .
C2 C 0.4556(3) 0.20496(18) 0.63980(14) 0.0090(4) Uani 1 d 1 . . .
C3 C 0.5364(3) 0.07000(18) 0.65219(14) 0.0108(4) Uani 1 d 1 . . .
H3 H 0.5713 0.0233 0.5951 0.013 Uiso 1 calc 1 R . .
C4 C 0.5654(3) 0.00424(19) 0.74834(15) 0.0130(4) Uani 1 d 1 . . .
H4 H 0.6181 -0.0861 0.7559 0.016 Uiso 1 calc 1 R . .
C5 C 0.5152(3) 0.07436(19) 0.83308(14) 0.0114(4) Uani 1 d 1 . . .
H5 H 0.5342 0.0306 0.8978 0.014 Uiso 1 calc 1 R . .
C6 C 0.4365(3) 0.20949(18) 0.82235(14) 0.0092(4) Uani 1 d 1 . . .
C7 C 0.2973(3) 0.42090(18) 0.71975(13) 0.0094(4) Uani 1 d 1 . . .
C8 C 0.4052(3) 0.28110(18) 0.91552(14) 0.0098(4) Uani 1 d 1 . . .
C9 C 0.4342(3) 0.26931(19) 0.53198(14) 0.0104(4) Uani 1 d 1 . . .
C10 C 0.8800(3) 0.26440(18) 0.67594(14) 0.0106(4) Uani 1 d 1 . . .
H10 H 0.8254 0.2971 0.7396 0.013 Uiso 1 calc 1 R . .
C11 C 1.0019(3) 0.13978(18) 0.67409(14) 0.0103(4) Uani 1 d 1 . . .
C12 C 1.0860(3) 0.09437(19) 0.57744(15) 0.0130(4) Uani 1 d 1 . . .
H12 H 1.1706 0.0121 0.5730 0.016 Uiso 1 calc 1 R . .
C13 C 1.0424(3) 0.1729(2) 0.48826(15) 0.0146(4) Uani 1 d 1 . . .
H13 H 1.0976 0.1436 0.4234 0.018 Uiso 1 calc 1 R . .
C14 C 0.9165(3) 0.29490(19) 0.49577(14) 0.0127(4) Uani 1 d 1 . . .
H14 H 0.8857 0.3469 0.4358 0.015 Uiso 1 calc 1 R . .
C15 C 0.9707(3) 0.08682(18) 0.86429(14) 0.0116(4) Uani 1 d 1 . . .
C16 C 1.0280(3) -0.02326(19) 0.94663(14) 0.0159(4) Uani 1 d 1 . . .
H16A H 1.1686 -0.0572 0.9285 0.019 Uiso 1 calc 1 R . .
H16B H 0.9633 -0.0948 0.9489 0.019 Uiso 1 calc 1 R . .

loop_
_atom_site_aniso_label
_atom_site_aniso_U_11
_atom_site_aniso_U_22
_atom_site_aniso_U_33
_atom_site_aniso_U_23
_atom_site_aniso_U_13
_atom_site_aniso_U_12
Zn1 0.01217(11) 0.01062(12) 0.00918(11) 0.00014(8) -0.00331(8) -0.00005(8)
Co1 0.00940(17) 0.00750(17) 0.00675(16) -0.00213(13) -0.00191(13) -0.00076(13)
O1 0.0126(7) 0.0081(6) 0.0140(7) -0.0008(5) -0.0020(5) -0.0021(5)
O2 0.0087(6) 0.0148(7) 0.0154(7) -0.0026(5) -0.0003(5) 0.0002(5)
O3 0.0188(7) 0.0095(7) 0.0100(6) -0.0021(5) -0.0052(5) -0.0025(5)
O4 0.0214(7) 0.0170(7) 0.0082(6) -0.0021(5) -0.0015(5) -0.0073(6)
O5 0.0211(7) 0.0116(7) 0.0087(6) 0.0020(5) -0.0050(5) 0.0003(6)
O6 0.0238(8) 0.0187(7) 0.0076(6) -0.0042(5) -0.0015(6) -0.0028(6)
O7 0.0115(7) 0.0212(8) 0.0114(7) -0.0059(6) -0.0038(6) 0.0007(6)
O8 0.0157(7) 0.0122(7) 0.0101(7) -0.0014(5) -0.0054(5) -0.0018(6)
O9 0.0139(7) 0.0141(7) 0.0153(7) -0.0067(6) -0.0030(6) 0.0014(6)
O10 0.0263(8) 0.0114(7) 0.0132(7) -0.0034(5) -0.0059(6) 0.0044(6)
O11 0.0184(8) 0.0175(8) 0.0235(8) -0.0080(6) -0.0034(6) -0.0042(6)
O12 0.0184(8) 0.0138(7) 0.0123(7) -0.0034(6) -0.0001(6) -0.0006(6)
N1 0.0111(8) 0.0090(8) 0.0117(8) 0.0001(6) -0.0027(6) -0.0010(6)
N2 0.0133(8) 0.0075(8) 0.0115(8) -0.0008(6) -0.0035(6) 0.0035(6)
C1 0.0060(8) 0.0077(9) 0.0099(8) -0.0008(7) -0.0011(7) -0.0022(7)
C2 0.0076(8) 0.0113(9) 0.0083(8) -0.0007(7) -0.0019(7) -0.0027(7)
C3 0.0118(9) 0.0109(9) 0.0102(9) -0.0038(7) -0.0011(7) -0.0029(7)
C4 0.0161(9) 0.0072(9) 0.0150(9) -0.0001(7) -0.0038(8) -0.0018(7)
C5 0.0138(9) 0.0120(9) 0.0088(8) 0.0017(7) -0.0040(7) -0.0041(7)
C6 0.0093(8) 0.0111(9) 0.0084(8) -0.0019(7) -0.0023(7) -0.0036(7)
C7 0.0115(9) 0.0110(9) 0.0061(8) -0.0012(7) -0.0038(7) -0.0010(7)
C8 0.0083(8) 0.0118(9) 0.0092(8) -0.0019(7) -0.0035(7) 0.0000(7)
C9 0.0109(9) 0.0130(9) 0.0090(8) 0.0004(7) -0.0026(7) -0.0065(7)
C10 0.0110(9) 0.0114(9) 0.0087(8) -0.0005(7) -0.0023(7) -0.0015(7)
C11 0.0097(9) 0.0112(9) 0.0108(9) 0.0010(7) -0.0034(7) -0.0040(7)
C12 0.0131(9) 0.0107(9) 0.0142(9) -0.0026(7) -0.0027(7) -0.0003(7)
C13 0.0167(10) 0.0168(10) 0.0098(9) -0.0030(8) -0.0023(8) -0.0022(8)
C14 0.0135(9) 0.0147(10) 0.0093(9) 0.0013(7) -0.0031(7) -0.0036(8)
C15 0.0124(9) 0.0103(9) 0.0125(9) -0.0017(7) -0.0031(7) -0.0028(7)
C16 0.0237(11) 0.0103(9) 0.0113(9) -0.0019(7) -0.0046(8) 0.0022(8)

loop_
_atom_type_symbol
_atom_type_description
_atom_type_scat_dispersion_real
_atom_type_scat_dispersion_imag
_atom_type_scat_source
C C 0.0033 0.0016 'International Tables Vol C Tables 4.2.6.8 and 6.1.1.4'
H H 0.0000 0.0000 'International Tables Vol C Tables 4.2.6.8 and 6.1.1.4'
Co Co 0.3494 0.9721 'International Tables Vol C Tables 4.2.6.8 and 6.1.1.4'
N N 0.0061 0.0033 'International Tables Vol C Tables 4.2.6.8 and 6.1.1.4'
O O 0.0106 0.0060 'International Tables Vol C Tables 4.2.6.8 and 6.1.1.4'
Zn Zn 0.2839 1.4301 'International Tables Vol C Tables 4.2.6.8 and 6.1.1.4'

loop_
_geom_angle_atom_site_label_1
_geom_angle_atom_site_label_2
_geom_angle_atom_site_label_3
_geom_angle
_geom_angle_site_symmetry_1
_geom_angle_site_symmetry_3
O1 Zn1 O5 111.57(6) . 2_666
O1 Zn1 O7 107.63(6) . .
O1 Zn1 N1 116.53(6) . .
O5 Zn1 O7 115.67(6) 2_666 .
O5 Zn1 N1 105.23(6) 2_666 .
O7 Zn1 N1 99.98(6) . .
O3 Co1 O3 180.0 2_667 .
O3 Co1 O8 90.85(5) 2_667 .
O3 Co1 O8 89.15(5) . .
O3 Co1 O8 90.85(5) . 2_667
O3 Co1 O8 89.15(5) 2_667 2_667
O8 Co1 O8 180.000(1) . 2_667
O9 Co1 O3 91.28(6) 2_667 .
O9 Co1 O3 88.72(6) . .
O9 Co1 O3 88.72(6) 2_667 2_667
O9 Co1 O3 91.28(6) . 2_667
O9 Co1 O8 88.40(6) 2_667 .
O9 Co1 O8 91.60(6) 2_667 2_667
O9 Co1 O8 88.40(6) . 2_667
O9 Co1 O8 91.60(6) . .
O9 Co1 O9 180.000(1) 2_667 .
C7 O1 Zn1 132.96(12) . .
C8 O3 Co1 128.28(12) . .
C9 O5 Zn1 115.98(12) . 2_666
Zn1 O7 H7A 119.0(18) . .
Zn1 O7 H7B 116.8(19) . .
H7A O7 H7B 108(3) . .
Co1 O8 H8A 101.1(16) . .
Co1 O8 H8B 125.0(18) . .
H8A O8 H8B 110(2) . .
Co1 O9 H9A 114(2) . .
Co1 O9 H9B 111.9(17) . .
H9A O9 H9B 106(3) . .
H11A O11 H11B 108(3) . .
H12A O12 H12B 112(3) . .
C10 N1 Zn1 114.91(12) . .
C14 N1 Zn1 124.83(13) . .
C14 N1 C10 120.25(16) . .
C11 N2 H2 116.7 . .
C15 N2 H2 116.7 . .
C15 N2 C11 126.59(16) . .
C2 C1 C6 118.68(16) . .
C2 C1 C7 122.53(15) . .
C6 C1 C7 118.59(15) . .
C1 C2 C9 122.52(16) . .
C3 C2 C1 119.95(16) . .
C3 C2 C9 117.50(16) . .
C2 C3 H3 119.5 . .
C4 C3 C2 120.99(17) . .
C4 C3 H3 119.5 . .
C3 C4 H4 120.3 . .
C3 C4 C5 119.39(17) . .
C5 C4 H4 120.3 . .
C4 C5 H5 119.7 . .
C4 C5 C6 120.67(17) . .
C6 C5 H5 119.7 . .
C1 C6 C8 122.17(16) . .
C5 C6 C1 120.32(16) . .
C5 C6 C8 117.32(16) . .
O1 C7 C1 121.51(16) . .
O2 C7 O1 123.25(17) . .
O2 C7 C1 115.18(16) . .
O3 C8 O4 125.56(17) . .
O3 C8 C6 116.73(16) . .
O4 C8 C6 117.66(16) . .
O5 C9 C2 115.54(16) . .
O6 C9 O5 124.60(17) . .
O6 C9 C2 119.86(17) . .
N1 C10 H10 119.0 . .
N1 C10 C11 121.95(17) . .
C11 C10 H10 119.0 . .
C10 C11 N2 122.85(17) . .
C10 C11 C12 117.91(17) . .
C12 C11 N2 119.24(17) . .
C11 C12 H12 120.3 . .
C13 C12 C11 119.33(18) . .
C13 C12 H12 120.3 . .
C12 C13 H13 120.1 . .
C14 C13 C12 119.83(18) . .
C14 C13 H13 120.1 . .
N1 C14 C13 120.70(17) . .
N1 C14 H14 119.6 . .
C13 C14 H14 119.6 . .
O10 C15 N2 123.47(17) . .
O10 C15 C16 121.58(17) . .
N2 C15 C16 114.92(16) . .
C15 C16 C16 111.6(2) . 2_757
C15 C16 H16A 109.3 . .
C15 C16 H16B 109.3 . .
C16 C16 H16A 109.3 2_757 .
C16 C16 H16B 109.3 2_757 .
H16A C16 H16B 108.0 . .

loop_
_geom_bond_atom_site_label_1
_geom_bond_atom_site_label_2
_geom_bond_distance
_geom_bond_site_symmetry_2
Zn1 O1 1.9279(13) .
Zn1 O5 1.9282(13) 2_666
Zn1 O7 1.9881(14) .
Zn1 N1 2.0121(16) .
Co1 O3 2.0820(13) 2_667
Co1 O3 2.0820(13) .
Co1 O8 2.1619(14) .
Co1 O8 2.1619(14) 2_667
Co1 O9 2.0541(14) 2_667
Co1 O9 2.0541(14) .
O1 C7 1.271(2) .
O2 C7 1.244(2) .
O3 C8 1.259(2) .
O4 C8 1.265(2) .
O5 Zn1 1.9282(13) 2_666
O5 C9 1.280(2) .
O6 C9 1.236(2) .
O7 H7A 0.81(3) .
O7 H7B 0.77(3) .
O8 H8A 0.83(3) .
O8 H8B 0.79(3) .
O9 H9A 0.76(3) .
O9 H9B 0.84(3) .
O10 C15 1.225(2) .
O11 H11A 0.80(3) .
O11 H11B 0.78(3) .
O12 H12A 0.75(3) .
O12 H12B 0.79(3) .
N1 C10 1.344(2) .
N1 C14 1.340(2) .
N2 H2 0.8600 .
N2 C11 1.404(2) .
N2 C15 1.357(2) .
C1 C2 1.405(2) .
C1 C6 1.407(2) .
C1 C7 1.521(2) .
C2 C3 1.393(3) .
C2 C9 1.507(2) .
C3 H3 0.9300 .
C3 C4 1.386(3) .
C4 H4 0.9300 .
C4 C5 1.386(3) .
C5 H5 0.9300 .
C5 C6 1.391(3) .
C6 C8 1.512(2) .
C10 H10 0.9300 .
C10 C11 1.388(3) .
C11 C12 1.395(3) .
C12 H12 0.9300 .
C12 C13 1.383(3) .
C13 H13 0.9300 .
C13 C14 1.381(3) .
C14 H14 0.9300 .
C15 C16 1.503(3) .
C16 C16 1.517(4) 2_757
C16 H16A 0.9700 .
C16 H16B 0.9700 .

loop_
_geom_hbond_atom_site_label_D
_geom_hbond_atom_site_label_H
_geom_hbond_atom_site_label_A
_geom_hbond_distance_DH
_geom_hbond_distance_HA
_geom_hbond_distance_DA
_geom_hbond_angle_DHA
_geom_hbond_site_symmetry_A
O7 H7A O2 0.81(3) 1.88(3) 2.685(2) 173(3) 1_655
O7 H7B O8 0.77(3) 1.92(3) 2.685(2) 174(3) .
O8 H8A O4 0.83(3) 1.80(3) 2.603(2) 162(2) 2_667
O8 H8B O12 0.79(3) 1.99(3) 2.766(2) 169(2) 2_666
O9 H9A O10 0.76(3) 1.96(3) 2.707(2) 170(3) 2_667
O9 H9B O11 0.84(3) 1.90(3) 2.731(2) 174(2) 1_455
O11 H11A O2 0.80(3) 2.07(3) 2.818(2) 156(3) 1_655
O11 H11B O4 0.78(3) 2.10(3) 2.863(2) 169(3) 2_667
O12 H12A O6 0.75(3) 2.03(3) 2.770(2) 169(3) .
O12 H12B O11 0.79(3) 1.99(3) 2.742(2) 157(3) 2_766
N2 H2 O12 0.86 2.02 2.876(2) 171.6 2_756

loop_
_geom_torsion_atom_site_label_1
_geom_torsion_atom_site_label_2
_geom_torsion_atom_site_label_3
_geom_torsion_atom_site_label_4
_geom_torsion
_geom_torsion_site_symmetry_1
_geom_torsion_site_symmetry_4
Zn1 O1 C7 O2 -175.01(12) . .
Zn1 O1 C7 C1 7.9(3) . .
Zn1 O5 C9 O6 -12.3(2) 2_666 .
Zn1 O5 C9 C2 167.05(12) 2_666 .
Zn1 N1 C10 C11 179.85(14) . .
Zn1 N1 C14 C13 178.69(14) . .
Co1 O3 C8 O4 16.3(3) . .
Co1 O3 C8 C6 -161.01(12) . .
O1 Zn1 N1 C10 -68.55(14) . .
O1 Zn1 N1 C14 111.97(15) . .
O3 Co1 O3 C8 -27(100) 2_667 .
O5 Zn1 O1 C7 120.29(16) 2_666 .
O5 Zn1 N1 C10 167.27(13) 2_666 .
O5 Zn1 N1 C14 -12.21(17) 2_666 .
O7 Zn1 O1 C7 -111.80(16) . .
O7 Zn1 N1 C10 47.02(14) . .
O7 Zn1 N1 C14 -132.45(15) . .
O8 Co1 O3 C8 2.59(16) 2_667 .
O8 Co1 O3 C8 -177.41(16) . .
O9 Co1 O3 C8 94.20(16) 2_667 .
O9 Co1 O3 C8 -85.80(16) . .
O10 C15 C16 C16 -12.1(3) . 2_757
N1 Zn1 O1 C7 -0.58(18) . .
N1 C10 C11 N2 -178.35(17) . .
N1 C10 C11 C12 1.7(3) . .
N2 C11 C12 C13 178.71(17) . .
N2 C15 C16 C16 170.0(2) . 2_757
C1 C2 C3 C4 0.4(3) . .
C1 C2 C9 O5 -15.0(3) . .
C1 C2 C9 O6 164.32(17) . .
C1 C6 C8 O3 -35.1(2) . .
C1 C6 C8 O4 147.42(17) . .
C2 C1 C6 C5 -1.5(3) . .
C2 C1 C6 C8 173.34(16) . .
C2 C1 C7 O1 -81.9(2) . .
C2 C1 C7 O2 100.7(2) . .
C2 C3 C4 C5 -0.7(3) . .
C3 C2 C9 O5 167.00(16) . .
C3 C2 C9 O6 -13.7(3) . .
C3 C4 C5 C6 -0.1(3) . .
C4 C5 C6 C1 1.2(3) . .
C4 C5 C6 C8 -173.87(17) . .
C5 C6 C8 O3 139.87(18) . .
C5 C6 C8 O4 -37.6(2) . .
C6 C1 C2 C3 0.7(3) . .
C6 C1 C2 C9 -177.23(16) . .
C6 C1 C7 O1 103.3(2) . .
C6 C1 C7 O2 -74.1(2) . .
C7 C1 C2 C3 -174.11(16) . .
C7 C1 C2 C9 8.0(3) . .
C7 C1 C6 C5 173.55(16) . .
C7 C1 C6 C8 -11.7(3) . .
C9 C2 C3 C4 178.41(17) . .
C10 N1 C14 C13 -0.8(3) . .
C10 C11 C12 C13 -1.3(3) . .
C11 N2 C15 O10 -2.6(3) . .
C11 N2 C15 C16 175.31(17) . .
C11 C12 C13 C14 0.0(3) . .
C12 C13 C14 N1 1.1(3) . .
C14 N1 C10 C11 -0.6(3) . .
C15 N2 C11 C10 1.4(3) . .
C15 N2 C11 C12 -178.62(18) . .
